data_4025725
loop_
_publ_author_name
'Hui Lv'
'Xiang-Yu Chen'
'Li-hui Sun'
'Song Ye'

_publ_section_title
;
 Enantioselective Synthesis of Indole-Fused Dihydropyranones via Catalytic
 Cycloaddition of Ketenes and 3-Alkylenyloxindoles
;
_journal_name_full 'Journal of Organic Chemistry'
_journal_page_first 6973
_journal_page_last 6976
_journal_paper_doi 10.1021/jo101318u
_journal_volume 75
_journal_year 2010
_chemical_absolute_configuration ad
_chemical_formula_moiety 'C29 H24 Cl N O5'
_chemical_formula_sum 'C29 H24 Cl N O5'
_chemical_formula_weight 501.94
_chemical_name_systematic
; 
 ? 
;
_space_group_IT_number 19
_symmetry_cell_setting orthorhombic
_symmetry_space_group_name_Hall 'P 2ac 2ab'
_symmetry_space_group_name_H-M 'P 21 21 21'
_atom_sites_solution_hydrogens geom
_atom_sites_solution_primary direct
_atom_sites_solution_secondary difmap
_audit_creation_method SHELXL-97
_cell_angle_alpha 90.00
_cell_angle_beta 90.00
_cell_angle_gamma 90.00
_cell_formula_units_Z 4
_cell_length_a 6.8199(14)
_cell_length_b 17.902(4)
_cell_length_c 20.555(4)
_cell_measurement_reflns_used 698
_cell_measurement_temperature 173(2)
_cell_measurement_theta_max 68.24
_cell_measurement_theta_min 2.17
_cell_volume 2509.6(9)
_computing_cell_refinement 'Rapid Auto(Rigaku 2001)'
_computing_data_collection 'Rapid Auto(Rigaku 2001)'
_computing_data_reduction 'Rapid Auto(Rigaku 2001)'
_computing_molecular_graphics 'XP in Siemens SHELXTL (Sheldrick, 1994)'
_computing_publication_material 'SHELX97 (Sheldrick, 1997)'
_computing_structure_refinement 'SHELXL-97 (Sheldrick, 1997)'
_computing_structure_solution 'SHELXS-97 (Sheldrick, 1990)'
_diffrn_ambient_temperature 173(2)
_diffrn_measured_fraction_theta_full 0.993
_diffrn_measured_fraction_theta_max 0.993
_diffrn_measurement_device_type 'Rigaku raxis Rapid IP Area Detector'
_diffrn_measurement_method '\w scans at fixed \c = 45\%'
_diffrn_radiation_monochromator graphite
_diffrn_radiation_source 'rotating anode'
_diffrn_radiation_type CuK\a
_diffrn_radiation_wavelength 1.54186
_diffrn_reflns_av_R_equivalents 0.0654
_diffrn_reflns_av_sigmaI/netI 0.0870
_diffrn_reflns_limit_h_max 8
_diffrn_reflns_limit_h_min -8
_diffrn_reflns_limit_k_max 20
_diffrn_reflns_limit_k_min -21
_diffrn_reflns_limit_l_max 24
_diffrn_reflns_limit_l_min -20
_diffrn_reflns_number 17479
_diffrn_reflns_theta_full 68.24
_diffrn_reflns_theta_max 68.24
_diffrn_reflns_theta_min 3.27
_exptl_absorpt_coefficient_mu 1.682
_exptl_absorpt_correction_T_max 0.8913
_exptl_absorpt_correction_T_min 0.6236
_exptl_absorpt_correction_type numerical
_exptl_absorpt_process_details 'ABSCOR by T.Higashi 8 March, 1995'
_exptl_crystal_colour colorless
_exptl_crystal_density_diffrn 1.328
_exptl_crystal_density_method 'not measured'
_exptl_crystal_description platelet
_exptl_crystal_F_000 1048
_exptl_crystal_size_max 0.31
_exptl_crystal_size_mid 0.11
_exptl_crystal_size_min 0.07
_refine_diff_density_max 0.259
_refine_diff_density_min -0.291
_refine_diff_density_rms 0.061
_refine_ls_abs_structure_details 'Flack H D (1983), Acta Cryst. A39, 876-881'
_refine_ls_abs_structure_Flack 0.00(4)
_refine_ls_extinction_method none
_refine_ls_goodness_of_fit_ref 1.252
_refine_ls_hydrogen_treatment constr
_refine_ls_matrix_type full
_refine_ls_number_parameters 327
_refine_ls_number_reflns 4515
_refine_ls_number_restraints 0
_refine_ls_restrained_S_all 1.252
_refine_ls_R_factor_all 0.1248
_refine_ls_R_factor_gt 0.0976
_refine_ls_shift/su_max 0.001
_refine_ls_shift/su_mean 0.000
_refine_ls_structure_factor_coef Fsqd
_refine_ls_weighting_details 'calc w=1/[\s^2^(Fo^2^)+(0.0000P)^2^+3.7482P] where P=(Fo^2^+2Fc^2^)/3'
_refine_ls_weighting_scheme calc
_refine_ls_wR_factor_gt 0.1380
_refine_ls_wR_factor_ref 0.1492
_reflns_number_gt 3477
_reflns_number_total 4515
_reflns_threshold_expression >2sigma(I)
_cod_data_source_file jo101318u_si_002.cif
_cod_data_source_block sx2748
_cod_database_code 4025725

loop_
_symmetry_equiv_pos_as_xyz
'x, y, z'
'-x+1/2, -y, z+1/2'
'-x, y+1/2, -z+1/2'
'x+1/2, -y+1/2, -z'

loop_
_atom_site_label
_atom_site_type_symbol
_atom_site_fract_x
_atom_site_fract_y
_atom_site_fract_z
_atom_site_U_iso_or_equiv
_atom_site_adp_type
_atom_site_occupancy
_atom_site_symmetry_multiplicity
_atom_site_calc_flag
_atom_site_refinement_flags
_atom_site_disorder_assembly
_atom_site_disorder_group
Cl1 Cl 0.8253(3) 0.54428(9) 0.10100(8) 0.0654(5) Uani 1 1 d . . .
O1 O 0.3051(6) 0.1203(2) 0.09656(19) 0.0437(11) Uani 1 1 d . . .
O2 O 0.2904(5) 0.2739(2) 0.24378(17) 0.0352(9) Uani 1 1 d . . .
O3 O 0.1572(6) 0.3477(2) 0.31785(19) 0.0423(11) Uani 1 1 d . . .
O4 O 0.3855(6) 0.2129(2) 0.3894(2) 0.0533(13) Uani 1 1 d . . .
O5 O 0.6880(6) 0.2214(2) 0.43209(18) 0.0460(11) Uani 1 1 d . . .
N1 N 0.4555(6) 0.1833(2) 0.1785(2) 0.0319(12) Uani 1 1 d . . .
C1 C 0.9181(8) 0.1385(3) 0.2540(3) 0.0386(15) Uani 1 1 d . . .
H1A H 0.9896 0.1557 0.2908 0.046 Uiso 1 1 calc R . .
C2 C 0.9926(10) 0.0827(3) 0.2134(3) 0.0462(17) Uani 1 1 d . . .
H2A H 1.1156 0.0606 0.2234 0.055 Uiso 1 1 calc R . .
C3 C 0.8900(9) 0.0589(3) 0.1585(3) 0.0438(17) Uani 1 1 d . . .
H3A H 0.9468 0.0221 0.1310 0.053 Uiso 1 1 calc R . .
C4 C 0.7086(9) 0.0875(3) 0.1433(3) 0.0398(16) Uani 1 1 d . . .
H4A H 0.6381 0.0704 0.1063 0.048 Uiso 1 1 calc R . .
C5 C 0.6330(9) 0.1415(3) 0.1834(3) 0.0343(14) Uani 1 1 d . . .
C6 C 0.4563(8) 0.2320(3) 0.2311(3) 0.0331(14) Uani 1 1 d . . .
C7 C 0.3060(9) 0.3237(3) 0.2963(3) 0.0340(14) Uani 1 1 d . . .
C8 C 0.5151(8) 0.3450(3) 0.3166(3) 0.0294(13) Uani 1 1 d . . .
C9 C 0.6389(8) 0.2727(3) 0.3276(3) 0.0299(13) Uani 1 1 d . . .
H9A H 0.7800 0.2854 0.3349 0.036 Uiso 1 1 calc R . .
C10 C 0.6155(7) 0.2256(3) 0.2681(3) 0.0296(13) Uani 1 1 d . . .
C11 C 0.7336(8) 0.1681(3) 0.2384(3) 0.0337(14) Uani 1 1 d . . .
C12 C 0.3261(9) 0.1787(3) 0.1249(3) 0.0375(15) Uani 1 1 d . . .
C13 C 0.2353(8) 0.2499(3) 0.1022(3) 0.0349(14) Uani 1 1 d . . .
C14 C 0.0479(9) 0.2462(4) 0.0750(3) 0.0499(18) Uani 1 1 d . . .
H14A H -0.0257 0.2012 0.0772 0.060 Uiso 1 1 calc R . .
C15 C -0.0285(12) 0.3081(5) 0.0452(3) 0.064(2) Uani 1 1 d . . .
H15A H -0.1571 0.3065 0.0275 0.077 Uiso 1 1 calc R . .
C16 C 0.0817(13) 0.3734(5) 0.0407(3) 0.065(2) Uani 1 1 d . . .
H16A H 0.0282 0.4158 0.0194 0.078 Uiso 1 1 calc R . .
C17 C 0.2674(12) 0.3772(4) 0.0668(3) 0.058(2) Uani 1 1 d . . .
H17A H 0.3424 0.4217 0.0629 0.069 Uiso 1 1 calc R . .
C18 C 0.3447(10) 0.3150(3) 0.0992(3) 0.0436(16) Uani 1 1 d . . .
H18A H 0.4706 0.3174 0.1189 0.052 Uiso 1 1 calc R . .
C19 C 0.5019(8) 0.3934(3) 0.3786(3) 0.0349(14) Uani 1 1 d . . .
H19A H 0.4151 0.4366 0.3699 0.042 Uiso 1 1 calc R . .
H19B H 0.4414 0.3635 0.4138 0.042 Uiso 1 1 calc R . .
C20 C 0.7006(9) 0.4223(3) 0.4020(3) 0.0432(16) Uani 1 1 d . . .
H20A H 0.6825 0.4523 0.4414 0.065 Uiso 1 1 calc R . .
H20B H 0.7600 0.4532 0.3679 0.065 Uiso 1 1 calc R . .
H20C H 0.7868 0.3799 0.4116 0.065 Uiso 1 1 calc R . .
C21 C 0.5958(8) 0.3931(3) 0.2600(3) 0.0284(13) Uani 1 1 d . . .
C22 C 0.7796(8) 0.3817(3) 0.2321(3) 0.0351(14) Uani 1 1 d . . .
H22A H 0.8587 0.3414 0.2467 0.042 Uiso 1 1 calc R . .
C23 C 0.8488(9) 0.4280(3) 0.1834(3) 0.0349(14) Uani 1 1 d . . .
H23A H 0.9750 0.4200 0.1652 0.042 Uiso 1 1 calc R . .
C24 C 0.7344(10) 0.4854(3) 0.1619(3) 0.0415(16) Uani 1 1 d . . .
C25 C 0.5519(10) 0.4995(4) 0.1885(3) 0.0455(18) Uani 1 1 d . . .
H25A H 0.4752 0.5403 0.1735 0.055 Uiso 1 1 calc R . .
C26 C 0.4828(9) 0.4532(3) 0.2372(3) 0.0411(16) Uani 1 1 d . . .
H26A H 0.3572 0.4623 0.2556 0.049 Uiso 1 1 calc R . .
C27 C 0.5549(9) 0.2316(3) 0.3859(3) 0.0394(16) Uani 1 1 d . . .
C28 C 0.6208(9) 0.1802(4) 0.4906(3) 0.0498(18) Uani 1 1 d . . .
H28A H 0.4775 0.1865 0.4960 0.060 Uiso 1 1 calc R . .
H28B H 0.6863 0.2004 0.5298 0.060 Uiso 1 1 calc R . .
C29 C 0.6689(13) 0.0988(4) 0.4832(3) 0.067(2) Uani 1 1 d . . .
H29A H 0.6464 0.0731 0.5246 0.101 Uiso 1 1 calc R . .
H29B H 0.8068 0.0934 0.4706 0.101 Uiso 1 1 calc R . .
H29C H 0.5851 0.0769 0.4496 0.101 Uiso 1 1 calc R . .

loop_
_atom_site_aniso_label
_atom_site_aniso_U_11
_atom_site_aniso_U_22
_atom_site_aniso_U_33
_atom_site_aniso_U_23
_atom_site_aniso_U_13
_atom_site_aniso_U_12
Cl1 0.0869(14) 0.0560(11) 0.0533(11) 0.0216(9) 0.0165(11) 0.0025(11)
O1 0.050(3) 0.044(3) 0.037(2) -0.009(2) 0.001(2) -0.009(2)
O2 0.022(2) 0.050(2) 0.034(2) -0.006(2) -0.0049(18) 0.0036(19)
O3 0.021(2) 0.058(3) 0.048(3) -0.015(2) 0.001(2) 0.006(2)
O4 0.040(3) 0.071(3) 0.048(3) 0.019(2) -0.001(2) -0.010(2)
O5 0.046(3) 0.056(3) 0.036(2) 0.015(2) -0.007(2) -0.007(2)
N1 0.027(3) 0.030(3) 0.038(3) -0.003(2) -0.002(2) 0.002(2)
C1 0.033(3) 0.036(4) 0.046(4) 0.006(3) 0.003(3) 0.008(3)
C2 0.034(4) 0.040(4) 0.064(5) 0.016(3) 0.007(4) 0.010(3)
C3 0.047(4) 0.042(4) 0.043(4) -0.005(3) 0.005(3) 0.009(3)
C4 0.044(4) 0.032(3) 0.044(4) -0.003(3) 0.012(3) -0.006(3)
C5 0.037(4) 0.030(3) 0.037(3) 0.006(3) 0.000(3) 0.003(3)
C6 0.035(3) 0.035(4) 0.029(3) -0.006(3) -0.001(3) -0.007(3)
C7 0.033(4) 0.037(3) 0.032(3) -0.002(3) -0.005(3) -0.003(3)
C8 0.024(3) 0.040(3) 0.024(3) -0.003(3) -0.006(3) -0.003(3)
C9 0.022(3) 0.031(3) 0.037(3) 0.011(3) -0.001(3) 0.008(3)
C10 0.024(3) 0.035(3) 0.030(3) -0.001(3) -0.002(3) -0.004(3)
C11 0.035(3) 0.034(3) 0.032(3) 0.011(3) 0.004(3) 0.006(3)
C12 0.026(3) 0.051(4) 0.035(4) -0.004(3) 0.009(3) -0.008(3)
C13 0.037(4) 0.041(3) 0.026(3) -0.004(3) -0.006(3) 0.003(3)
C14 0.048(4) 0.068(5) 0.034(4) -0.011(3) -0.004(3) 0.004(4)
C15 0.059(5) 0.087(6) 0.046(5) -0.020(4) -0.018(4) 0.025(5)
C16 0.094(7) 0.070(6) 0.030(4) -0.008(4) -0.015(4) 0.044(5)
C17 0.094(6) 0.045(4) 0.035(4) 0.000(3) -0.001(4) 0.010(4)
C18 0.046(4) 0.047(4) 0.038(4) -0.006(3) 0.005(3) -0.006(3)
C19 0.029(3) 0.042(4) 0.033(3) -0.001(3) 0.000(3) 0.000(3)
C20 0.045(4) 0.050(4) 0.034(3) -0.006(3) -0.012(3) -0.007(3)
C21 0.035(3) 0.030(3) 0.020(3) 0.001(2) 0.002(3) 0.004(3)
C22 0.031(3) 0.037(4) 0.037(4) 0.001(3) -0.004(3) 0.000(3)
C23 0.036(3) 0.040(4) 0.029(3) 0.000(3) 0.003(3) 0.003(3)
C24 0.056(4) 0.038(4) 0.030(4) 0.014(3) 0.003(3) -0.011(3)
C25 0.054(5) 0.050(4) 0.032(4) 0.007(3) 0.006(3) 0.011(3)
C26 0.039(4) 0.048(4) 0.037(4) -0.004(3) 0.004(3) 0.017(3)
C27 0.044(4) 0.040(4) 0.034(4) 0.000(3) -0.004(3) 0.006(3)
C28 0.049(4) 0.066(5) 0.034(4) 0.019(3) -0.010(3) 0.001(4)
C29 0.087(6) 0.059(5) 0.056(5) 0.010(4) -0.010(5) 0.000(5)

loop_
_atom_type_symbol
_atom_type_description
_atom_type_scat_dispersion_real
_atom_type_scat_dispersion_imag
_atom_type_scat_source
C C 0.0181 0.0091 'International Tables Vol C Tables 4.2.6.8 and 6.1.1.4'
H H 0.0000 0.0000 'International Tables Vol C Tables 4.2.6.8 and 6.1.1.4'
N N 0.0311 0.0180 'International Tables Vol C Tables 4.2.6.8 and 6.1.1.4'
O O 0.0492 0.0322 'International Tables Vol C Tables 4.2.6.8 and 6.1.1.4'
Cl Cl 0.3639 0.7018 'International Tables Vol C Tables 4.2.6.8 and 6.1.1.4'

loop_
_geom_angle_atom_site_label_1
_geom_angle_atom_site_label_2
_geom_angle_atom_site_label_3
_geom_angle
_geom_angle_site_symmetry_1
_geom_angle_site_symmetry_3
_geom_angle_publ_flag
C6 O2 C7 115.3(4) . . ?
C27 O5 C28 116.0(5) . . ?
C6 N1 C12 130.2(5) . . ?
C6 N1 C5 105.7(5) . . ?
C12 N1 C5 123.7(5) . . ?
C2 C1 C11 117.3(6) . . ?
C2 C1 H1A 121.3 . . ?
C11 C1 H1A 121.3 . . ?
C3 C2 C1 121.3(6) . . ?
C3 C2 H2A 119.3 . . ?
C1 C2 H2A 119.3 . . ?
C4 C3 C2 121.4(6) . . ?
C4 C3 H3A 119.3 . . ?
C2 C3 H3A 119.3 . . ?
C5 C4 C3 117.6(6) . . ?
C5 C4 H4A 121.2 . . ?
C3 C4 H4A 121.2 . . ?
C4 C5 C11 122.6(6) . . ?
C4 C5 N1 130.2(6) . . ?
C11 C5 N1 107.1(5) . . ?
C10 C6 O2 127.4(5) . . ?
C10 C6 N1 113.2(5) . . ?
O2 C6 N1 118.9(5) . . ?
O3 C7 O2 116.9(5) . . ?
O3 C7 C8 127.0(5) . . ?
O2 C7 C8 116.0(5) . . ?
C7 C8 C19 108.1(5) . . ?
C7 C8 C21 105.3(4) . . ?
C19 C8 C21 109.2(4) . . ?
C7 C8 C9 109.7(4) . . ?
C19 C8 C9 112.1(4) . . ?
C21 C8 C9 112.2(4) . . ?
C10 C9 C27 109.3(4) . . ?
C10 C9 C8 107.0(4) . . ?
C27 C9 C8 108.2(4) . . ?
C10 C9 H9A 110.8 . . ?
C27 C9 H9A 110.8 . . ?
C8 C9 H9A 110.8 . . ?
C6 C10 C11 106.0(5) . . ?
C6 C10 C9 120.4(5) . . ?
C11 C10 C9 133.6(5) . . ?
C1 C11 C5 119.6(6) . . ?
C1 C11 C10 132.3(6) . . ?
C5 C11 C10 108.0(5) . . ?
O1 C12 N1 120.1(6) . . ?
O1 C12 C13 122.7(6) . . ?
N1 C12 C13 116.9(5) . . ?
C18 C13 C14 121.1(6) . . ?
C18 C13 C12 120.6(5) . . ?
C14 C13 C12 117.7(6) . . ?
C15 C14 C13 119.3(7) . . ?
C15 C14 H14A 120.4 . . ?
C13 C14 H14A 120.4 . . ?
C14 C15 C16 120.2(7) . . ?
C14 C15 H15A 119.9 . . ?
C16 C15 H15A 119.9 . . ?
C17 C16 C15 120.8(7) . . ?
C17 C16 H16A 119.6 . . ?
C15 C16 H16A 119.6 . . ?
C16 C17 C18 119.5(7) . . ?
C16 C17 H17A 120.3 . . ?
C18 C17 H17A 120.3 . . ?
C13 C18 C17 119.1(6) . . ?
C13 C18 H18A 120.4 . . ?
C17 C18 H18A 120.4 . . ?
C20 C19 C8 113.4(5) . . ?
C20 C19 H19A 108.9 . . ?
C8 C19 H19A 108.9 . . ?
C20 C19 H19B 108.9 . . ?
C8 C19 H19B 108.9 . . ?
H19A C19 H19B 107.7 . . ?
C19 C20 H20A 109.5 . . ?
C19 C20 H20B 109.5 . . ?
H20A C20 H20B 109.5 . . ?
C19 C20 H20C 109.5 . . ?
H20A C20 H20C 109.5 . . ?
H20B C20 H20C 109.5 . . ?
C22 C21 C26 118.0(5) . . ?
C22 C21 C8 123.2(5) . . ?
C26 C21 C8 118.8(5) . . ?
C23 C22 C21 121.1(5) . . ?
C23 C22 H22A 119.5 . . ?
C21 C22 H22A 119.5 . . ?
C24 C23 C22 119.4(6) . . ?
C24 C23 H23A 120.3 . . ?
C22 C23 H23A 120.3 . . ?
C23 C24 C25 121.6(6) . . ?
C23 C24 Cl1 118.9(5) . . ?
C25 C24 Cl1 119.5(5) . . ?
C24 C25 C26 119.0(6) . . ?
C24 C25 H25A 120.5 . . ?
C26 C25 H25A 120.5 . . ?
C25 C26 C21 120.9(6) . . ?
C25 C26 H26A 119.6 . . ?
C21 C26 H26A 119.6 . . ?
O4 C27 O5 125.1(6) . . ?
O4 C27 C9 123.0(6) . . ?
O5 C27 C9 112.0(5) . . ?
O5 C28 C29 109.4(5) . . ?
O5 C28 H28A 109.8 . . ?
C29 C28 H28A 109.8 . . ?
O5 C28 H28B 109.8 . . ?
C29 C28 H28B 109.8 . . ?
H28A C28 H28B 108.2 . . ?
C28 C29 H29A 109.5 . . ?
C28 C29 H29B 109.5 . . ?
H29A C29 H29B 109.5 . . ?
C28 C29 H29C 109.5 . . ?
H29A C29 H29C 109.5 . . ?
H29B C29 H29C 109.5 . . ?

loop_
_geom_bond_atom_site_label_1
_geom_bond_atom_site_label_2
_geom_bond_distance
_geom_bond_site_symmetry_2
_geom_bond_publ_flag
Cl1 C24 1.750(6) . ?
O1 C12 1.204(6) . ?
O2 C6 1.382(6) . ?
O2 C7 1.403(6) . ?
O3 C7 1.188(6) . ?
O4 C27 1.205(7) . ?
O5 C27 1.326(7) . ?
O5 C28 1.484(6) . ?
N1 C6 1.389(6) . ?
N1 C12 1.414(7) . ?
N1 C5 1.427(7) . ?
C1 C2 1.398(8) . ?
C1 C11 1.403(7) . ?
C1 H1A 0.9500 . ?
C2 C3 1.395(8) . ?
C2 H2A 0.9500 . ?
C3 C4 1.375(8) . ?
C3 H3A 0.9500 . ?
C4 C5 1.372(7) . ?
C4 H4A 0.9500 . ?
C5 C11 1.405(7) . ?
C6 C10 1.331(7) . ?
C7 C8 1.534(7) . ?
C8 C19 1.545(7) . ?
C8 C21 1.549(7) . ?
C8 C9 1.561(7) . ?
C9 C10 1.494(7) . ?
C9 C27 1.519(7) . ?
C9 H9A 1.0000 . ?
C10 C11 1.442(7) . ?
C12 C13 1.493(8) . ?
C13 C18 1.385(8) . ?
C13 C14 1.396(8) . ?
C14 C15 1.369(9) . ?
C14 H14A 0.9500 . ?
C15 C16 1.392(10) . ?
C15 H15A 0.9500 . ?
C16 C17 1.377(9) . ?
C16 H16A 0.9500 . ?
C17 C18 1.401(8) . ?
C17 H17A 0.9500 . ?
C18 H18A 0.9500 . ?
C19 C20 1.527(8) . ?
C19 H19A 0.9900 . ?
C19 H19B 0.9900 . ?
C20 H20A 0.9800 . ?
C20 H20B 0.9800 . ?
C20 H20C 0.9800 . ?
C21 C22 1.394(7) . ?
C21 C26 1.404(7) . ?
C22 C23 1.383(7) . ?
C22 H22A 0.9500 . ?
C23 C24 1.364(7) . ?
C23 H23A 0.9500 . ?
C24 C25 1.382(8) . ?
C25 C26 1.383(8) . ?
C25 H25A 0.9500 . ?
C26 H26A 0.9500 . ?
C28 C29 1.500(8) . ?
C28 H28A 0.9900 . ?
C28 H28B 0.9900 . ?
C29 H29A 0.9800 . ?
C29 H29B 0.9800 . ?
C29 H29C 0.9800 . ?

loop_
_geom_torsion_atom_site_label_1
_geom_torsion_atom_site_label_2
_geom_torsion_atom_site_label_3
_geom_torsion_atom_site_label_4
_geom_torsion
_geom_torsion_site_symmetry_1
_geom_torsion_site_symmetry_2
_geom_torsion_site_symmetry_3
_geom_torsion_site_symmetry_4
_geom_torsion_publ_flag
C11 C1 C2 C3 1.7(9) . . . . ?
C1 C2 C3 C4 -2.3(9) . . . . ?
C2 C3 C4 C5 1.2(9) . . . . ?
C3 C4 C5 C11 0.2(9) . . . . ?
C3 C4 C5 N1 176.7(6) . . . . ?
C6 N1 C5 C4 -178.0(6) . . . . ?
C12 N1 C5 C4 -4.8(9) . . . . ?
C6 N1 C5 C11 -1.0(6) . . . . ?
C12 N1 C5 C11 172.2(5) . . . . ?
C7 O2 C6 C10 10.7(8) . . . . ?
C7 O2 C6 N1 -177.7(5) . . . . ?
C12 N1 C6 C10 -172.1(5) . . . . ?
C5 N1 C6 C10 0.5(6) . . . . ?
C12 N1 C6 O2 15.2(9) . . . . ?
C5 N1 C6 O2 -172.2(5) . . . . ?
C6 O2 C7 O3 -163.4(5) . . . . ?
C6 O2 C7 C8 20.4(6) . . . . ?
O3 C7 C8 C19 9.7(8) . . . . ?
O2 C7 C8 C19 -174.5(4) . . . . ?
O3 C7 C8 C21 -106.9(7) . . . . ?
O2 C7 C8 C21 68.9(6) . . . . ?
O3 C7 C8 C9 132.2(6) . . . . ?
O2 C7 C8 C9 -52.0(6) . . . . ?
C7 C8 C9 C10 51.5(6) . . . . ?
C19 C8 C9 C10 171.6(4) . . . . ?
C21 C8 C9 C10 -65.1(5) . . . . ?
C7 C8 C9 C27 -66.2(6) . . . . ?
C19 C8 C9 C27 53.9(6) . . . . ?
C21 C8 C9 C27 177.2(4) . . . . ?
O2 C6 C10 C11 172.2(5) . . . . ?
N1 C6 C10 C11 0.2(7) . . . . ?
O2 C6 C10 C9 -6.8(9) . . . . ?
N1 C6 C10 C9 -178.8(5) . . . . ?
C27 C9 C10 C6 91.2(6) . . . . ?
C8 C9 C10 C6 -25.7(7) . . . . ?
C27 C9 C10 C11 -87.6(7) . . . . ?
C8 C9 C10 C11 155.5(6) . . . . ?
C2 C1 C11 C5 -0.3(8) . . . . ?
C2 C1 C11 C10 -179.1(6) . . . . ?
C4 C5 C11 C1 -0.7(8) . . . . ?
N1 C5 C11 C1 -177.9(5) . . . . ?
C4 C5 C11 C10 178.4(5) . . . . ?
N1 C5 C11 C10 1.2(6) . . . . ?
C6 C10 C11 C1 178.0(6) . . . . ?
C9 C10 C11 C1 -3.1(10) . . . . ?
C6 C10 C11 C5 -0.9(6) . . . . ?
C9 C10 C11 C5 178.0(5) . . . . ?
C6 N1 C12 O1 -154.7(6) . . . . ?
C5 N1 C12 O1 33.9(8) . . . . ?
C6 N1 C12 C13 31.0(8) . . . . ?
C5 N1 C12 C13 -140.4(5) . . . . ?
O1 C12 C13 C18 -133.4(6) . . . . ?
N1 C12 C13 C18 40.7(8) . . . . ?
O1 C12 C13 C14 37.1(8) . . . . ?
N1 C12 C13 C14 -148.8(5) . . . . ?
C18 C13 C14 C15 -0.2(9) . . . . ?
C12 C13 C14 C15 -170.6(6) . . . . ?
C13 C14 C15 C16 1.6(10) . . . . ?
C14 C15 C16 C17 -1.0(11) . . . . ?
C15 C16 C17 C18 -1.1(10) . . . . ?
C14 C13 C18 C17 -1.8(9) . . . . ?
C12 C13 C18 C17 168.4(5) . . . . ?
C16 C17 C18 C13 2.4(9) . . . . ?
C7 C8 C19 C20 -176.7(5) . . . . ?
C21 C8 C19 C20 -62.6(6) . . . . ?
C9 C8 C19 C20 62.3(6) . . . . ?
C7 C8 C21 C22 -132.3(5) . . . . ?
C19 C8 C21 C22 111.9(6) . . . . ?
C9 C8 C21 C22 -13.1(7) . . . . ?
C7 C8 C21 C26 50.5(6) . . . . ?
C19 C8 C21 C26 -65.3(6) . . . . ?
C9 C8 C21 C26 169.7(5) . . . . ?
C26 C21 C22 C23 0.0(8) . . . . ?
C8 C21 C22 C23 -177.3(5) . . . . ?
C21 C22 C23 C24 -0.8(8) . . . . ?
C22 C23 C24 C25 1.4(9) . . . . ?
C22 C23 C24 Cl1 179.2(4) . . . . ?
C23 C24 C25 C26 -1.3(9) . . . . ?
Cl1 C24 C25 C26 -179.0(5) . . . . ?
C24 C25 C26 C21 0.4(9) . . . . ?
C22 C21 C26 C25 0.2(9) . . . . ?
C8 C21 C26 C25 177.6(5) . . . . ?
C28 O5 C27 O4 3.3(9) . . . . ?
C28 O5 C27 C9 -178.8(5) . . . . ?
C10 C9 C27 O4 -60.4(7) . . . . ?
C8 C9 C27 O4 55.7(8) . . . . ?
C10 C9 C27 O5 121.6(5) . . . . ?
C8 C9 C27 O5 -122.3(5) . . . . ?
C27 O5 C28 C29 94.4(6) . . . . ?

loop_
_cod_related_entry_id
_cod_related_entry_database
_cod_related_entry_code
1 ChemSpider 30659284
